data_7110843
loop_
_publ_author_name
'Kryatov, Sergey V.'
'Rybak-Akimova, Elena V.'
'Nazarenko, Alexander Y.'
'Robinson, Paul D.'

_publ_section_title
;
 A dinuclear iron(iii) complex with a bridging urea anion: implications
 for the urease mechanism
;
_journal_issue 11
_journal_name_full 'Chemical Communications'
_journal_page_first 921
_journal_paper_doi 10.1039/b000286k
_journal_year 2000
_chemical_formula_sum 'C37 H43 Cl3 Fe2 N10 O16'
_chemical_formula_weight 1101.86
_space_group_IT_number 14
_symmetry_cell_setting monoclinic
_symmetry_Int_Tables_number 14
_symmetry_space_group_name_Hall '-P 2ybc'
_symmetry_space_group_name_H-M 'P 1 21/c 1'
_audit_creation_date ' Dec 10 1999'
_audit_creation_method manual
_cell_angle_alpha 90.00(3)
_cell_angle_beta 94.65(2)
_cell_angle_gamma 90.00(3)
_cell_formula_units_Z 4
_cell_length_a 12.178(3)
_cell_length_b 10.329(5)
_cell_length_c 39.179(10)
_cell_measurement_reflns_used 24
_cell_measurement_temperature 293(2)
_cell_measurement_theta_max 25
_cell_measurement_theta_min 20
_cell_volume 4912(3)
_computing_cell_refinement 'MSC/AFC Diffractometer Control'
_computing_data_collection 'MSC/AFC Diffractometer Control'
_computing_data_reduction teXsan
_computing_publication_material SHELXL-97
_computing_structure_refinement SHELXL-97
_computing_structure_solution SHELXS-97
_diffrn_ambient_temperature 293(2)
_diffrn_measurement_device_type Rigaku
_diffrn_measurement_method 'omega scan'
_diffrn_radiation_monochromator graphite
_diffrn_radiation_source 'fine-focus sealed tube'
_diffrn_radiation_type MoK\a
_diffrn_radiation_wavelength 0.71069
_diffrn_reflns_av_R_equivalents 0.0791
_diffrn_reflns_av_sigmaI/netI 0.1971
_diffrn_reflns_limit_h_max 11
_diffrn_reflns_limit_h_min 0
_diffrn_reflns_limit_k_max 11
_diffrn_reflns_limit_k_min 0
_diffrn_reflns_limit_l_max 42
_diffrn_reflns_limit_l_min -42
_diffrn_reflns_number 5851
_diffrn_reflns_reduction_process 'Lp corrections applied'
_diffrn_reflns_theta_max 22.51
_diffrn_reflns_theta_min 1.90
_diffrn_standards_decay_% <1
_diffrn_standards_interval_count 150
_diffrn_standards_number 3
_exptl_absorpt_coefficient_mu 0.829
_exptl_crystal_colour orange
_exptl_crystal_density_diffrn 1.489
_exptl_crystal_density_method 'not measured'
_exptl_crystal_description prism
_exptl_crystal_F_000 2260
_exptl_crystal_size_max .4
_exptl_crystal_size_mid .2
_exptl_crystal_size_min .2
_refine_diff_density_max 0.747
_refine_diff_density_min -0.369
_refine_ls_extinction_coef 0.0005(3)
_refine_ls_extinction_method SHELXL
_refine_ls_goodness_of_fit_all 0.971
_refine_ls_goodness_of_fit_obs 1.208
_refine_ls_hydrogen_treatment calculated
_refine_ls_matrix_type full
_refine_ls_number_constraints 0
_refine_ls_number_parameters 607
_refine_ls_number_reflns 5489
_refine_ls_number_restraints 327
_refine_ls_R_factor_all 0.2428
_refine_ls_R_factor_obs 0.0697
_refine_ls_shift/esd_max 0.0120
_refine_ls_shift/esd_mean 0.002
_refine_ls_structure_factor_coef Fsqd
_refine_ls_weighting_details w=1/[\s^2^(Fo^2^)+(0.1460P)^2^+0.0000P]
_refine_ls_weighting_scheme calc
_refine_ls_wR_factor_all 0.2835
_refine_ls_wR_factor_obs 0.1901
_reflns_number_observed 1881
_reflns_number_total 5489
_reflns_observed_criterion >2.0sigma(I)
_cod_data_source_file b000286ksup1.cif
_cod_data_source_block 1
_cod_depositor_comments
;
The following automatic conversions were performed:
'__cell_length_a' tag replaced with
'_cell_length_a'.

'__diffrn_ambient_temperature' tag replaced with
'_diffrn_ambient_temperature'.

'__diffrn_reflns_limit_h_min' tag
replaced with '_diffrn_reflns_limit_h_min'.

Automatic conversion script
Id: cif_correct_tags 1440 2010-10-19 06:21:57Z saulius 

The following automatic conversions were performed:

'_refine_ls_weighting_scheme' value 'calc
w=1/[\s^2^(Fo^2^)+(0.1460P)^2^+0.0000P]' was changed to 'calc'. New
tag '_refine_ls_weighting_details' was created. The value of the new
tag was set to 'w=1/[\s^2^(Fo^2^)+(0.1460P)^2^+0.0000P]'.

Automatic conversion script
Id: cif_fix_values 3143 2015-03-26 13:38:13Z robertas 
;
_cod_original_sg_symbol_H-M P2(1)/c
_cod_database_code 7110843

loop_
_symmetry_equiv_pos_as_xyz
'x, y, z'
'-x, y+1/2, -z+1/2'
'-x, -y, -z'
'x, -y-1/2, z-1/2'

loop_
_atom_site_label
_atom_site_type_symbol
_atom_site_fract_x
_atom_site_fract_y
_atom_site_fract_z
_atom_site_U_iso_or_equiv
_atom_site_adp_type
_atom_site_occupancy
_atom_site_calc_flag
_atom_site_refinement_flags
Fe1 Fe 0.84564(15) 0.4171(2) 0.15154(5) 0.0557(7) Uani 1 d .
Fe2 Fe 0.60225(16) 0.5000(2) 0.11695(5) 0.0635(8) Uani 1 d .
O1 O 0.7439(7) 0.5261(10) 0.1339(2) 0.067(3) Uani 1 d .
N1 N 0.6000(11) 0.3122(12) 0.1146(4) 0.094(5) Uani 1 d .
H1A H 0.5497 0.2753 0.1013 0.141 Uiso 1 calc R
O2 O 0.7518(8) 0.2601(11) 0.1533(3) 0.092(4) Uani 1 d .
C1 C 0.673(2) 0.238(3) 0.1326(6) 0.129(8) Uiso 1 d .
N2 N 0.654(2) 0.104(2) 0.1327(8) 0.263(16) Uani 1 d .
H2A H 0.6949 0.0548 0.1460 0.316 Uiso 1 calc R
H2B H 0.6010 0.0718 0.1196 0.316 Uiso 1 calc R
N11 N 0.9837(9) 0.2854(12) 0.1722(3) 0.062(3) Uani 1 d .
N12 N 0.9838(10) 0.5438(13) 0.1563(3) 0.060(4) Uani 1 d D
C21 C 0.9805(11) 0.6655(16) 0.1469(4) 0.066(5) Uani 1 d D
H21A H 0.9120 0.6990 0.1367 0.080 Uiso 1 d R
C22 C 1.0688(16) 0.7476(14) 0.1495(4) 0.082(5) Uani 1 d D
H22A H 1.0621 0.8381 0.1442 0.080 Uiso 1 d R
C23 C 1.1681(14) 0.6984(19) 0.1620(4) 0.089(6) Uani 1 d D
H23A H 1.2324 0.7524 0.1642 0.080 Uiso 1 d R
C24 C 1.1764(11) 0.5720(17) 0.1708(4) 0.076(5) Uani 1 d D
H24A H 1.2455 0.5332 0.1787 0.080 Uiso 1 d R
C25 C 1.0817(11) 0.4978(15) 0.1674(3) 0.051(4) Uani 1 d D
C26 C 1.0873(12) 0.3591(17) 0.1769(4) 0.073(5) Uani 1 d .
H26A H 1.1408 0.3183 0.1637 0.080 Uiso 1 d R
H26B H 1.1137 0.3531 0.2006 0.080 Uiso 1 d R
N13 N 0.8394(10) 0.4368(14) 0.2051(3) 0.064(4) Uani 1 d D
C31 C 0.7878(12) 0.5286(15) 0.2206(4) 0.080(5) Uani 1 d D
H31A H 0.7526 0.5947 0.2063 0.080 Uiso 1 d R
C32 C 0.7798(14) 0.5348(17) 0.2552(4) 0.088(6) Uani 1 d D
H32A H 0.7374 0.6007 0.2654 0.080 Uiso 1 d R
C33 C 0.8366(17) 0.443(2) 0.2749(4) 0.106(7) Uani 1 d D
H33A H 0.8380 0.4467 0.2994 0.080 Uiso 1 d R
C34 C 0.8901(15) 0.3476(17) 0.2594(4) 0.096(6) Uani 1 d D
H34A H 0.9246 0.2793 0.2730 0.080 Uiso 1 d R
C35 C 0.8931(11) 0.3470(16) 0.2241(4) 0.066(5) Uani 1 d D
C36 C 0.9497(14) 0.2438(17) 0.2060(4) 0.087(5) Uani 1 d .
H36A H 1.0132 0.2155 0.2202 0.080 Uiso 1 d R
H36B H 0.9003 0.1716 0.2025 0.080 Uiso 1 d R
N14 N 0.9132(9) 0.3402(13) 0.1082(3) 0.053(3) Uani 1 d D
C41 C 0.8999(11) 0.3901(15) 0.0771(4) 0.070(5) Uani 1 d D
H41A H 0.8601 0.4699 0.0738 0.080 Uiso 1 d R
C42 C 0.9406(13) 0.3318(18) 0.0496(4) 0.076(5) Uani 1 d D
H42A H 0.9327 0.3712 0.0273 0.080 Uiso 1 d R
C43 C 0.9949(14) 0.2137(19) 0.0536(4) 0.093(6) Uani 1 d D
H43A H 1.0172 0.1657 0.0344 0.080 Uiso 1 d R
C44 C 1.0151(12) 0.1667(15) 0.0860(5) 0.082(5) Uani 1 d D
H44A H 1.0572 0.0890 0.0903 0.080 Uiso 1 d R
C45 C 0.9721(12) 0.2316(16) 0.1127(4) 0.066(5) Uani 1 d D
C46 C 0.9854(12) 0.1800(16) 0.1487(4) 0.072(5) Uani 1 d .
H46A H 0.9249 0.1231 0.1521 0.080 Uiso 1 d R
H46B H 1.0528 0.1320 0.1522 0.080 Uiso 1 d R
N21 N 0.5636(9) 0.7096(12) 0.1132(3) 0.065(4) Uani 1 d .
N22 N 0.6298(11) 0.5492(16) 0.0655(3) 0.079(4) Uani 1 d D
C51 C 0.6314(14) 0.4720(18) 0.0392(5) 0.102(7) Uani 1 d D
H51A H 0.6149 0.3823 0.0427 0.080 Uiso 1 d R
C52 C 0.653(2) 0.509(3) 0.0069(5) 0.149(12) Uani 1 d D
H52A H 0.6592 0.4483 -0.0114 0.080 Uiso 1 d R
C53 C 0.669(2) 0.638(3) 0.0012(5) 0.175(15) Uani 1 d D
H53A H 0.6826 0.6695 -0.0211 0.080 Uiso 1 d R
C54 C 0.6638(14) 0.7231(19) 0.0278(5) 0.112(7) Uani 1 d D
H54A H 0.6737 0.8145 0.0248 0.080 Uiso 1 d R
C55 C 0.6458(13) 0.6755(19) 0.0593(4) 0.079(5) Uani 1 d D
C56 C 0.6470(14) 0.7593(16) 0.0911(4) 0.081(5) Uani 1 d .
H56A H 0.7188 0.7571 0.1031 0.080 Uiso 1 d R
H56B H 0.6300 0.8470 0.0845 0.080 Uiso 1 d R
N23 N 0.4205(9) 0.5062(15) 0.0993(3) 0.063(3) Uani 1 d D
C61 C 0.3545(15) 0.4054(16) 0.0958(4) 0.084(5) Uani 1 d D
H61A H 0.3863 0.3213 0.1000 0.080 Uiso 1 d R
C62 C 0.2447(14) 0.4129(18) 0.0861(4) 0.091(6) Uani 1 d D
H62A H 0.1983 0.3377 0.0841 0.080 Uiso 1 d R
C63 C 0.2006(12) 0.534(2) 0.0788(5) 0.097(7) Uani 1 d D
H63A H 0.1242 0.5435 0.0711 0.080 Uiso 1 d R
C64 C 0.2665(13) 0.6404(17) 0.0823(4) 0.086(6) Uani 1 d D
H64A H 0.2377 0.7254 0.0773 0.080 Uiso 1 d R
C65 C 0.3759(11) 0.6231(15) 0.0936(4) 0.061(4) Uani 1 d D
C66 C 0.4483(12) 0.7398(17) 0.0981(4) 0.083(5) Uani 1 d .
H66A H 0.4519 0.7821 0.0764 0.080 Uiso 1 d R
H66B H 0.4151 0.7986 0.1132 0.080 Uiso 1 d R
N24 N 0.5377(10) 0.5416(15) 0.1651(3) 0.069(4) Uani 1 d D
C71 C 0.4989(12) 0.4550(15) 0.1853(5) 0.083(5) Uani 1 d D
H71A H 0.4990 0.3662 0.1781 0.080 Uiso 1 d R
C72 C 0.4564(15) 0.483(2) 0.2154(5) 0.107(7) Uani 1 d D
H72A H 0.4345 0.4165 0.2307 0.080 Uiso 1 d R
C73 C 0.4495(16) 0.611(2) 0.2239(4) 0.118(8) Uani 1 d D
H73A H 0.4157 0.6362 0.2442 0.080 Uiso 1 d R
C74 C 0.4872(13) 0.7041(18) 0.2028(4) 0.090(6) Uani 1 d D
H74A H 0.4837 0.7943 0.2085 0.080 Uiso 1 d R
C75 C 0.5316(11) 0.6663(16) 0.1734(4) 0.065(4) Uani 1 d D
C76 C 0.5836(12) 0.7565(15) 0.1493(4) 0.072(5) Uani 1 d .
H76A H 0.5540 0.8420 0.1515 0.080 Uiso 1 d R
H76B H 0.6616 0.7596 0.1551 0.080 Uiso 1 d R
Cl2 Cl 0.7801(4) 0.9293(6) 0.21824(13) 0.0903(15) Uani 1 d D
O24 O 0.8271(13) 0.9138(18) 0.1887(4) 0.199(9) Uani 1 d D
O23 O 0.7251(19) 0.8284(15) 0.2289(5) 0.232(11) Uani 1 d D
O22 O 0.8401(14) 0.9915(17) 0.2436(3) 0.187(8) Uani 1 d D
O21 O 0.6995(18) 1.022(2) 0.2088(5) 0.301(16) Uani 1 d D
Cl1 Cl 0.3362(5) 0.0666(6) 0.14730(16) 0.1018(17) Uani 1 d D
O14 O 0.4064(13) 0.0797(15) 0.1222(4) 0.181(7) Uani 1 d D
O13 O 0.2364(14) 0.026(3) 0.1332(6) 0.300(15) Uani 1 d D
O12 O 0.3697(14) -0.0329(16) 0.1681(4) 0.196(9) Uani 1 d D
O11 O 0.3218(17) 0.1787(14) 0.1638(5) 0.238(11) Uani 1 d D
Cl3 Cl 0.9575(5) 0.8148(7) 0.05179(18) 0.1132(19) Uani 1 d D
O34 O 0.9500(17) 0.6866(13) 0.0481(6) 0.268(14) Uani 1 d D
O33 O 0.8921(13) 0.855(2) 0.0769(4) 0.214(10) Uani 1 d D
O32 O 1.0630(10) 0.8488(14) 0.0626(4) 0.167(7) Uani 1 d D
O31 O 0.9195(14) 0.8811(17) 0.0235(3) 0.184(8) Uani 1 d D
O3 O 0.515(2) 0.127(3) 0.0508(7) 0.145(11) Uiso 0.50 d P
H3A H 0.5158 0.0309 0.0409 0.174 Uiso 0.50 d PR
H3B H 0.6034 0.1228 0.0562 0.174 Uiso 0.50 d PR
O4 O 0.776(4) 1.089(4) -0.0081(11) 0.245(19) Uiso 0.50 d P
H4A H 0.7240 1.0805 0.0169 0.294 Uiso 0.50 d PR
H4B H 0.6787 1.0628 -0.0179 0.294 Uiso 0.50 d PR
O5 O 0.716(3) 0.959(4) -0.0529(9) 0.199(15) Uiso 0.50 d P
H5A H 0.7700 1.0131 -0.0293 0.239 Uiso 0.50 d PR
O6 O 0.589(4) 1.072(5) -0.0184(12) 0.26(2) Uiso 0.50 d P
H6A H 0.6261 1.1465 -0.0072 0.318 Uiso 0.50 d PR

loop_
_atom_site_aniso_label
_atom_site_aniso_U_11
_atom_site_aniso_U_22
_atom_site_aniso_U_33
_atom_site_aniso_U_23
_atom_site_aniso_U_13
_atom_site_aniso_U_12
Fe1 0.0374(13) 0.0680(16) 0.0620(14) 0.0026(12) 0.0045(10) 0.0015(12)
Fe2 0.0502(14) 0.0644(15) 0.0743(15) -0.0011(14) -0.0057(10) 0.0085(13)
O1 0.028(5) 0.091(8) 0.080(6) -0.009(6) -0.005(5) 0.008(5)
N1 0.075(9) 0.059(9) 0.139(12) -0.020(9) -0.054(9) 0.022(8)
O2 0.061(7) 0.105(10) 0.103(8) 0.011(7) -0.026(7) -0.023(7)
N2 0.19(2) 0.101(18) 0.48(5) 0.02(2) -0.10(3) -0.006(16)
N11 0.057(9) 0.063(9) 0.068(9) 0.009(7) 0.019(7) 0.002(7)
N12 0.061(10) 0.056(10) 0.061(8) 0.013(7) 0.000(7) -0.008(7)
C21 0.051(11) 0.086(15) 0.064(11) -0.012(11) 0.015(8) -0.008(11)
C22 0.131(18) 0.043(11) 0.075(12) 0.005(9) 0.027(13) -0.028(14)
C23 0.064(13) 0.12(2) 0.084(13) -0.048(13) 0.010(10) -0.001(13)
C24 0.055(12) 0.055(11) 0.119(14) -0.033(11) 0.015(9) -0.011(11)
C25 0.044(10) 0.050(10) 0.060(9) -0.006(9) 0.001(7) -0.003(11)
C26 0.041(10) 0.085(14) 0.092(12) -0.003(10) 0.002(8) -0.002(10)
N13 0.042(8) 0.084(10) 0.068(9) 0.015(9) 0.015(7) 0.023(7)
C31 0.051(11) 0.104(16) 0.085(14) -0.010(11) 0.001(9) 0.008(10)
C32 0.098(14) 0.112(18) 0.059(12) -0.021(12) 0.031(10) 0.005(12)
C33 0.130(18) 0.14(2) 0.048(11) 0.025(14) 0.011(11) 0.015(15)
C34 0.112(16) 0.070(13) 0.109(17) 0.027(12) 0.032(13) 0.027(12)
C35 0.044(10) 0.113(15) 0.043(10) 0.018(11) 0.012(8) -0.021(10)
C36 0.090(13) 0.097(14) 0.079(12) 0.023(11) 0.028(10) 0.030(12)
N14 0.030(7) 0.072(10) 0.056(9) -0.003(7) -0.003(6) 0.005(7)
C41 0.052(10) 0.090(14) 0.069(12) -0.022(12) 0.004(9) 0.009(9)
C42 0.067(12) 0.100(16) 0.060(12) 0.007(11) 0.001(9) -0.010(11)
C43 0.074(13) 0.13(2) 0.081(15) -0.045(13) 0.002(11) 0.000(13)
C44 0.051(11) 0.088(14) 0.104(15) -0.024(13) -0.015(11) 0.020(10)
C45 0.049(10) 0.084(14) 0.068(12) -0.022(11) 0.022(9) 0.002(10)
C46 0.062(11) 0.067(12) 0.086(13) 0.003(11) -0.002(9) 0.032(9)
N21 0.046(8) 0.069(9) 0.078(10) -0.003(8) -0.005(7) 0.011(7)
N22 0.066(9) 0.091(13) 0.079(11) -0.022(10) 0.004(7) 0.015(9)
C51 0.084(14) 0.14(2) 0.084(14) -0.026(15) 0.017(12) 0.006(12)
C52 0.089(17) 0.24(4) 0.12(2) -0.08(2) -0.003(15) 0.00(2)
C53 0.17(3) 0.32(5) 0.045(14) -0.02(2) 0.011(14) -0.03(3)
C54 0.103(15) 0.17(2) 0.065(13) 0.017(15) -0.006(11) -0.013(14)
C55 0.057(11) 0.131(19) 0.047(11) 0.010(13) -0.015(8) 0.020(12)
C56 0.092(13) 0.080(13) 0.074(12) 0.015(10) 0.014(11) -0.001(11)
N23 0.042(8) 0.060(9) 0.084(9) -0.010(9) -0.013(6) 0.002(9)
C61 0.071(14) 0.088(15) 0.088(13) -0.002(11) -0.024(10) -0.015(12)
C62 0.080(16) 0.107(18) 0.086(13) 0.007(13) 0.013(11) -0.047(14)
C63 0.034(11) 0.14(2) 0.111(15) 0.012(15) -0.008(10) -0.013(14)
C64 0.040(11) 0.123(18) 0.096(13) 0.011(12) 0.008(10) 0.030(12)
C65 0.039(11) 0.081(14) 0.066(10) 0.015(9) 0.012(8) 0.012(11)
C66 0.050(11) 0.090(14) 0.109(14) 0.016(11) 0.001(10) 0.019(11)
N24 0.052(8) 0.088(12) 0.066(9) 0.021(8) 0.007(7) -0.014(8)
C71 0.054(11) 0.101(16) 0.096(14) -0.008(13) 0.010(10) -0.012(10)
C72 0.089(14) 0.15(2) 0.089(16) 0.017(15) 0.020(12) -0.035(16)
C73 0.099(16) 0.19(3) 0.063(13) -0.020(17) 0.023(11) -0.018(18)
C74 0.072(12) 0.135(18) 0.069(12) -0.024(13) 0.036(10) 0.007(12)
C75 0.035(9) 0.078(14) 0.080(13) 0.001(11) -0.003(9) 0.001(10)
C76 0.050(10) 0.073(12) 0.095(13) -0.006(11) 0.016(9) 0.006(9)
Cl2 0.084(3) 0.107(4) 0.081(3) 0.001(3) 0.011(3) -0.017(3)
O24 0.148(14) 0.27(2) 0.195(17) -0.107(15) 0.107(13) -0.060(14)
O23 0.35(3) 0.136(15) 0.22(2) 0.020(15) 0.12(2) -0.097(19)
O22 0.209(19) 0.23(2) 0.113(12) -0.010(12) -0.005(12) -0.096(16)
O21 0.26(3) 0.44(4) 0.20(2) 0.03(2) 0.062(19) 0.20(3)
Cl1 0.084(4) 0.071(3) 0.156(5) 0.013(4) 0.045(4) 0.010(3)
O14 0.161(15) 0.148(14) 0.250(18) 0.049(13) 0.126(15) -0.010(12)
O13 0.147(19) 0.42(4) 0.33(3) 0.00(3) -0.050(19) -0.04(2)
O12 0.203(19) 0.167(18) 0.23(2) 0.075(15) 0.102(16) 0.081(14)
O11 0.28(3) 0.105(14) 0.35(3) -0.059(17) 0.16(2) -0.005(15)
Cl3 0.087(4) 0.123(5) 0.130(5) 0.031(4) 0.010(4) 0.004(4)
O34 0.26(3) 0.085(14) 0.44(4) -0.005(18) -0.09(2) 0.005(16)
O33 0.135(15) 0.36(3) 0.154(16) 0.052(17) 0.039(12) -0.038(17)
O32 0.118(13) 0.114(13) 0.28(2) 0.019(13) 0.051(14) 0.012(11)
O31 0.211(18) 0.23(2) 0.108(11) 0.054(13) 0.010(11) 0.046(15)

loop_
_atom_type_symbol
_atom_type_description
_atom_type_scat_dispersion_real
_atom_type_scat_dispersion_imag
_atom_type_scat_source
C C 0.0033 0.0016 'International Tables Vol C Tables 4.2.6.8 and 6.1.1.4'
H H 0.0000 0.0000 'International Tables Vol C Tables 4.2.6.8 and 6.1.1.4'
O O 0.0106 0.0060 'International Tables Vol C Tables 4.2.6.8 and 6.1.1.4'
N N 0.0061 0.0033 'International Tables Vol C Tables 4.2.6.8 and 6.1.1.4'
Fe Fe 0.3463 0.8444 'International Tables Vol C Tables 4.2.6.8 and 6.1.1.4'
Cl Cl 0.1484 0.1585 'International Tables Vol C Tables 4.2.6.8 and 6.1.1.4'

loop_
_geom_angle_atom_site_label_1
_geom_angle_atom_site_label_2
_geom_angle_atom_site_label_3
_geom_angle
O1 Fe1 O2 98.4(4)
O1 Fe1 N14 103.4(5)
O2 Fe1 N14 89.0(5)
O1 Fe1 N13 104.2(5)
O2 Fe1 N13 88.7(5)
N14 Fe1 N13 152.3(5)
O1 Fe1 N12 99.6(5)
O2 Fe1 N12 162.0(5)
N14 Fe1 N12 86.8(4)
N13 Fe1 N12 86.9(4)
O1 Fe1 N11 176.2(4)
O2 Fe1 N11 84.8(4)
N14 Fe1 N11 74.6(5)
N13 Fe1 N11 77.8(5)
N12 Fe1 N11 77.2(5)
O1 Fe2 N1 100.1(5)
O1 Fe2 N22 95.3(5)
N1 Fe2 N22 101.3(6)
O1 Fe2 N24 93.1(4)
N1 Fe2 N24 103.7(6)
N22 Fe2 N24 151.8(6)
O1 Fe2 N21 94.0(4)
N1 Fe2 N21 165.8(5)
N22 Fe2 N21 75.7(6)
N24 Fe2 N21 76.8(5)
O1 Fe2 N23 169.1(5)
N1 Fe2 N23 90.2(5)
N22 Fe2 N23 86.0(5)
N24 Fe2 N23 81.0(4)
N21 Fe2 N23 75.8(5)
Fe1 O1 Fe2 131.4(6)
C1 N1 Fe2 122.8(15)
C1 O2 Fe1 123.3(15)
O2 C1 N1 134(3)
O2 C1 N2 108(2)
N1 C1 N2 118(2)
C46 N11 C26 114.6(12)
C46 N11 C36 112.0(13)
C26 N11 C36 109.7(13)
C46 N11 Fe1 106.1(9)
C26 N11 Fe1 109.8(9)
C36 N11 Fe1 104.0(8)
C21 N12 C25 116.3(12)
C21 N12 Fe1 124.1(10)
C25 N12 Fe1 119.5(10)
N12 C21 C22 124.8(13)
C23 C22 C21 117.6(13)
C24 C23 C22 119.8(14)
C23 C24 C25 117.7(14)
N12 C25 C24 123.7(13)
N12 C25 C26 116.8(13)
C24 C25 C26 119.4(14)
N11 C26 C25 116.6(12)
C31 N13 C35 118.7(12)
C31 N13 Fe1 125.7(11)
C35 N13 Fe1 115.6(10)
N13 C31 C32 124.5(13)
C31 C32 C33 116.7(13)
C34 C33 C32 119.5(13)
C33 C34 C35 120.2(14)
N13 C35 C34 120.3(13)
N13 C35 C36 117.6(13)
C34 C35 C36 122.0(15)
C35 C36 N11 113.1(13)
C41 N14 C45 118.3(11)
C41 N14 Fe1 124.9(10)
C45 N14 Fe1 116.8(10)
N14 C41 C42 122.1(13)
C41 C42 C43 119.9(13)
C44 C43 C42 117.8(13)
C43 C44 C45 118.8(13)
N14 C45 C44 122.7(13)
N14 C45 C46 116.0(13)
C44 C45 C46 121.3(15)
N11 C46 C45 109.2(13)
C56 N21 C76 111.9(12)
C56 N21 C66 111.2(12)
C76 N21 C66 112.1(12)
C56 N21 Fe2 103.1(9)
C76 N21 Fe2 103.6(9)
C66 N21 Fe2 114.4(9)
C51 N22 C55 116.1(14)
C51 N22 Fe2 127.9(13)
C55 N22 Fe2 115.9(11)
N22 C51 C52 125.2(16)
C51 C52 C53 117.5(18)
C54 C53 C52 119.1(17)
C55 C54 C53 118.6(15)
N22 C55 C54 123.3(14)
N22 C55 C56 113.5(14)
C54 C55 C56 123.1(17)
N21 C56 C55 108.7(13)
C61 N23 C65 117.4(11)
C61 N23 Fe2 125.7(11)
C65 N23 Fe2 116.8(10)
N23 C61 C62 124.2(14)
C61 C62 C63 117.7(14)
C64 C63 C62 119.6(13)
C63 C64 C65 118.2(14)
N23 C65 C64 122.6(13)
N23 C65 C66 118.7(13)
C64 C65 C66 118.6(15)
C65 C66 N21 113.6(13)
C71 N24 C75 118.8(12)
C71 N24 Fe2 124.9(12)
C75 N24 Fe2 116.2(10)
N24 C71 C72 124.4(14)
C71 C72 C73 116.7(15)
C74 C73 C72 120.0(15)
C75 C74 C73 118.9(14)
N24 C75 C74 121.1(13)
N24 C75 C76 114.2(13)
C74 C75 C76 124.5(16)
N21 C76 C75 110.4(12)
O23 Cl2 O24 116.2(11)
O23 Cl2 O22 113.5(11)
O24 Cl2 O22 116.7(10)
O23 Cl2 O21 105.1(13)
O24 Cl2 O21 101.1(11)
O22 Cl2 O21 101.2(12)
O11 Cl1 O12 114.2(13)
O11 Cl1 O13 108.2(13)
O12 Cl1 O13 103.1(13)
O11 Cl1 O14 112.0(10)
O12 Cl1 O14 109.6(10)
O13 Cl1 O14 109.3(13)
O34 Cl3 O31 113.4(13)
O34 Cl3 O32 110.1(11)
O31 Cl3 O32 112.0(10)
O34 Cl3 O33 109.7(13)
O31 Cl3 O33 104.8(11)
O32 Cl3 O33 106.6(10)

loop_
_geom_bond_atom_site_label_1
_geom_bond_atom_site_label_2
_geom_bond_distance
Fe1 O1 1.773(9)
Fe1 O2 1.988(11)
Fe1 N14 2.103(11)
Fe1 N13 2.117(11)
Fe1 N12 2.127(11)
Fe1 N11 2.261(12)
Fe2 O1 1.817(8)
Fe2 N1 1.943(13)
Fe2 N22 2.132(14)
Fe2 N24 2.144(12)
Fe2 N21 2.217(12)
Fe2 N23 2.265(10)
N1 C1 1.33(3)
O2 C1 1.23(3)
C1 N2 1.40(3)
N11 C46 1.428(17)
N11 C26 1.471(17)
N11 C36 1.484(17)
N12 C21 1.309(13)
N12 C25 1.324(12)
C21 C22 1.366(14)
C22 C23 1.365(14)
C23 C24 1.353(14)
C24 C25 1.382(13)
C25 C26 1.481(18)
N13 C31 1.312(13)
N13 C35 1.327(12)
C31 C32 1.369(14)
C32 C33 1.376(14)
C33 C34 1.348(14)
C34 C35 1.387(13)
C35 C36 1.480(19)
N14 C41 1.321(12)
N14 C45 1.336(13)
C41 C42 1.362(13)
C42 C43 1.391(15)
C43 C44 1.363(14)
C44 C45 1.380(13)
C45 C46 1.504(18)
N21 C56 1.478(17)
N21 C76 1.497(17)
N21 C66 1.511(17)
N22 C51 1.304(13)
N22 C55 1.344(13)
C51 C52 1.366(15)
C52 C53 1.369(16)
C53 C54 1.368(16)
C54 C55 1.363(14)
C55 C56 1.52(2)
N23 C61 1.316(13)
N23 C65 1.335(12)
C61 C62 1.362(14)
C62 C63 1.381(15)
C63 C64 1.362(15)
C64 C65 1.382(13)
C65 C66 1.495(19)
N24 C71 1.310(13)
N24 C75 1.332(13)
C71 C72 1.355(14)
C72 C73 1.374(15)
C73 C74 1.371(15)
C74 C75 1.366(13)
C75 C76 1.504(19)
Cl2 O23 1.325(11)
Cl2 O24 1.344(10)
Cl2 O22 1.349(11)
Cl2 O21 1.400(12)
Cl1 O11 1.344(11)
Cl1 O12 1.354(11)
Cl1 O13 1.360(12)
Cl1 O14 1.361(10)
Cl3 O34 1.335(11)
Cl3 O31 1.352(11)
Cl3 O32 1.365(11)
Cl3 O33 1.380(12)
